data_1510523
loop_
_publ_author_name
'Hirabayashi, M.'
'Iwasaki, H.'
'Ogawa, S.'

_publ_section_title
;
 Lattice modulation in the ordered alloys with long period studied by
 X-ray diffraction. I. Au3 Cd
;
_journal_name_full 'Journal of the Physical Society of Japan'
_journal_page_first 89
_journal_page_last 97
_journal_paper_doi 10.1143/JPSJ.20.89
_journal_volume 20
_journal_year 1965
_chemical_formula_sum 'Au3.04 Cd0.96'
_chemical_name_systematic 'Au3 (Au0.04 Cd0.96)'
_space_group_IT_number 107
_symmetry_space_group_name_Hall 'I 4 -2'
_symmetry_space_group_name_H-M 'I 4 m m'
_cell_angle_alpha 90
_cell_angle_beta 90
_cell_angle_gamma 90
_cell_formula_units_Z 4
_cell_length_a 4.109
_cell_length_b 4.109
_cell_length_c 16.552
_cell_volume 279.462
_citation_journal_id_ASTM JUPSAU
_cod_data_source_file gold_621.cif
_cod_data_source_block Au3.04Cd0.96
_cod_database_code 1510523

loop_
_symmetry_equiv_pos_as_xyz
x,y,z
-y,x,z
-x,-y,z
y,-x,z
-x,y,z
-y,-x,z
x,-y,z
y,x,z
x+1/2,y+1/2,z+1/2
-y+1/2,x+1/2,z+1/2
-x+1/2,-y+1/2,z+1/2
y+1/2,-x+1/2,z+1/2
-x+1/2,y+1/2,z+1/2
-y+1/2,-x+1/2,z+1/2
x+1/2,-y+1/2,z+1/2
y+1/2,x+1/2,z+1/2

loop_
_atom_site_label
_atom_site_type_symbol
_atom_site_fract_x
_atom_site_fract_y
_atom_site_fract_z
_atom_site_occupancy
_atom_site_U_iso_or_equiv
Au1 Au 0 0 0.5009 1 0.0
Au6 Au 0 0 0.2517 0.04 0.0
Au2 Au 0 0 0.7491 1 0.0
Cd1 Cd 0 0 0.9983 0.96 0.0
Au3 Au 0 0.5 0.125 1 0.0
Cd2 Cd 0 0 0.2517 0.96 0.0
Au5 Au 0 0 0.9983 0.04 0.0
Au4 Au 0 0.5 0.375 1 0.0
